data_7152968
loop_
_publ_author_name
'Dhiman, Seema'
'Ramasastry, S. S. V.'

_publ_section_title
;
 Taming furfuryl cations for the synthesis of privileged structures and
 novel scaffolds.
;
_journal_issue 26
_journal_name_full 'Organic &amp; biomolecular chemistry'
_journal_page_first 4299
_journal_page_last 4303
_journal_paper_doi 10.1039/c3ob40814k
_journal_volume 11
_journal_year 2013
_chemical_formula_moiety 'C23 H18 O4'
_chemical_formula_sum 'C23 H18 O4'
_chemical_formula_weight 358.37
_chemical_name_common 7,7-Di(benzofuran-2-yl)-6-oxa-bicyclo[3.2.1]octan-4-ol
_space_group_crystal_system monoclinic
_space_group_IT_number 14
_space_group_name_Hall '-P 2yn'
_space_group_name_H-M_alt 'P 1 21/n 1'
_symmetry_space_group_name_Hall '-P 2yn'
_symmetry_space_group_name_H-M 'P 1 21/n 1'
_atom_sites_solution_hydrogens geom
_atom_sites_solution_primary direct
_atom_sites_solution_secondary difmap
_cell_angle_alpha 90
_cell_angle_beta 105.41(2)
_cell_angle_gamma 90
_cell_formula_units_Z 4
_cell_length_a 10.594(7)
_cell_length_b 12.392(8)
_cell_length_c 13.698(9)
_cell_measurement_reflns_used 1466
_cell_measurement_temperature 270.(2)
_cell_measurement_theta_max 20.1045
_cell_measurement_theta_min 2.2538
_cell_volume 1734(2)
_computing_cell_refinement 'SAINT V7.68A (Bruker AXS, 2009)'
_computing_data_collection 'Bruker Instrument Service v2012.12.0.2'
_computing_data_reduction 'SAINT V7.68A (Bruker AXS, 2009)'
_computing_molecular_graphics 'SHELXTL (Bruker AXS)'
_computing_publication_material 'SHELXTL (Bruker AXS)'
_computing_structure_refinement 'SHELXL-97 (Sheldrick, 2008)'
_computing_structure_solution 'SHELXS-97 (Sheldrick, 2008)'
_diffrn_ambient_temperature 270.(2)
_diffrn_detector_area_resol_mean 8.3333
_diffrn_measured_fraction_theta_full 0.991
_diffrn_measured_fraction_theta_max 0.991
_diffrn_measurement_device_type 'Bruker Kappa APEX II'
_diffrn_measurement_method 'phi and omega scans'
_diffrn_radiation_monochromator graphite
_diffrn_radiation_type 'Mo K\a'
_diffrn_radiation_wavelength 0.71073
_diffrn_reflns_av_R_equivalents 0.0512
_diffrn_reflns_av_sigmaI/netI 0.0981
_diffrn_reflns_limit_h_max 12
_diffrn_reflns_limit_h_min -10
_diffrn_reflns_limit_k_max 14
_diffrn_reflns_limit_k_min -11
_diffrn_reflns_limit_l_max 16
_diffrn_reflns_limit_l_min -14
_diffrn_reflns_number 11037
_diffrn_reflns_theta_full 25.35
_diffrn_reflns_theta_max 25.35
_diffrn_reflns_theta_min 2.17
_diffrn_source 'sealed tube'
_diffrn_source_type 'fine focus'
_exptl_absorpt_coefficient_mu 0.094
_exptl_absorpt_correction_T_max 0.7452
_exptl_absorpt_correction_T_min 0.6808
_exptl_absorpt_correction_type multi-scan
_exptl_absorpt_process_details 'SADABS V2008/1 (Bruker AXS)'
_exptl_crystal_colour colourless
_exptl_crystal_density_diffrn 1.373
_exptl_crystal_density_method 'not measured'
_exptl_crystal_description rectangular
_exptl_crystal_F_000 752
_exptl_crystal_size_max 0.300
_exptl_crystal_size_mid 0.250
_exptl_crystal_size_min 0.250
_refine_diff_density_max 0.303
_refine_diff_density_min -0.208
_refine_ls_extinction_method none
_refine_ls_goodness_of_fit_ref 0.933
_refine_ls_hydrogen_treatment mixed
_refine_ls_matrix_type full
_refine_ls_number_parameters 244
_refine_ls_number_reflns 3149
_refine_ls_number_restraints 0
_refine_ls_restrained_S_all 0.933
_refine_ls_R_factor_all 0.1540
_refine_ls_R_factor_gt 0.0569
_refine_ls_shift/su_max 0.000
_refine_ls_shift/su_mean 0.000
_refine_ls_structure_factor_coef Fsqd
_refine_ls_weighting_details 'calc w=1/[\s^2^(Fo^2^)+(0.0708P)^2^+0.0000P] where P=(Fo^2^+2Fc^2^)/3'
_refine_ls_weighting_scheme calc
_refine_ls_wR_factor_gt 0.1176
_refine_ls_wR_factor_ref 0.1534
_reflns_number_gt 1449
_reflns_number_total 3149
_reflns_threshold_expression >2sigma(I)
_cod_data_source_file c3ob40814k.txt
_cod_data_source_block I
_cod_original_cell_volume 1734.(2)
_cod_database_code 7152968

loop_
_space_group_symop_operation_xyz
'x, y, z'
'-x+1/2, y+1/2, -z+1/2'
'-x, -y, -z'
'x-1/2, -y-1/2, z-1/2'

loop_
_atom_site_type_symbol
_atom_site_label
_atom_site_fract_x
_atom_site_fract_y
_atom_site_fract_z
_atom_site_U_iso_or_equiv
_atom_site_adp_type
_atom_site_calc_flag
_atom_site_refinement_flags
_atom_site_occupancy
O O1 0.4844(2) -0.02324(18) 0.85050(14) 0.0602(7) Uani d . 1
O O2 0.35822(19) 0.04261(16) 0.58827(14) 0.0510(6) Uani d . 1
O O3 0.3612(3) 0.2620(3) 0.4447(2) 0.1216(12) Uani d . 1
O O4 0.19821(19) 0.04400(16) 0.78775(14) 0.0501(6) Uani d . 1
C C1 -0.1744(3) -0.0553(3) 0.7326(3) 0.0690(11) Uani d . 1
H H1 -0.2602 -0.0803 0.7178 0.083 Uiso calc R 1
C C2 -0.1106(3) -0.0569(3) 0.6592(3) 0.0611(10) Uani d . 1
H H2 -0.152 -0.0815 0.5945 0.073 Uiso calc R 1
C C3 0.0169(3) -0.0215(2) 0.6824(2) 0.0428(8) Uani d . 1
C C4 0.1146(3) -0.0129(2) 0.6299(2) 0.0453(8) Uani d . 1
H H4 0.1067 -0.0314 0.5628 0.054 Uiso calc R 1
C C5 0.2195(3) 0.0265(2) 0.6952(2) 0.0411(8) Uani d . 1
C C6 0.3553(3) 0.0483(2) 0.6919(2) 0.0435(8) Uani d . 1
C C7 0.4430(3) -0.0382(3) 0.7478(2) 0.0434(8) Uani d . 1
C C8 0.5603(3) -0.1112(3) 0.8873(2) 0.0501(9) Uani d . 1
C C9 0.6241(3) -0.1284(3) 0.9861(2) 0.0704(11) Uani d . 1
H H9 0.619 -0.0798 1.0366 0.085 Uiso calc R 1
C C10 0.6956(3) -0.2200(3) 1.0069(3) 0.0709(11) Uani d . 1
H H10 0.7407 -0.2352 1.0735 0.085 Uiso calc R 1
C C11 0.4876(3) -0.1291(3) 0.7207(2) 0.0457(8) Uani d . 1
H H11 0.4716 -0.1559 0.6551 0.055 Uiso calc R 1
C C12 0.5648(3) -0.1789(3) 0.8101(2) 0.0446(8) Uani d . 1
C C13 0.6389(3) -0.2715(3) 0.8331(2) 0.0576(9) Uani d . 1
H H13 0.6453 -0.3196 0.7825 0.069 Uiso calc R 1
C C14 0.7026(3) -0.2906(3) 0.9321(3) 0.0635(10) Uani d . 1
H H14 0.752 -0.3532 0.949 0.076 Uiso calc R 1
C C15 0.4390(4) 0.1288(3) 0.5686(3) 0.0684(10) Uani d . 1
H H15 0.4971 0.1049 0.5279 0.082 Uiso calc R 1
C C16 0.3509(4) 0.2178(3) 0.5191(3) 0.0841(13) Uani d . 1
C C17 0.2516(4) 0.2515(3) 0.5731(3) 0.0752(11) Uani d . 1
H H17A 0.2232 0.3245 0.5531 0.09 Uiso calc R 1
H H17B 0.1758 0.2046 0.5527 0.09 Uiso calc R 1
C C18 0.3040(3) 0.2471(3) 0.6856(3) 0.0656(10) Uani d . 1
H H18A 0.2312 0.2359 0.715 0.079 Uiso calc R 1
H H18B 0.3423 0.3166 0.7089 0.079 Uiso calc R 1
C C19 0.4047(3) 0.1611(2) 0.7252(2) 0.0558(9) Uani d . 1
H H19 0.439 0.1656 0.7989 0.067 Uiso calc R 1
C C20 0.5146(3) 0.1695(3) 0.6723(3) 0.0685(10) Uani d . 1
H H20A 0.5445 0.2432 0.6699 0.082 Uiso calc R 1
H H20B 0.5883 0.1233 0.7033 0.082 Uiso calc R 1
C C21 0.0716(3) 0.0140(2) 0.7783(2) 0.0452(8) Uani d . 1
C C22 0.0087(4) 0.0184(3) 0.8525(2) 0.0634(10) Uani d . 1
H H22 0.0491 0.0447 0.9168 0.076 Uiso calc R 1
C C23 -0.1165(4) -0.0180(3) 0.8275(3) 0.0705(10) Uani d . 1
H H23 -0.1636 -0.0175 0.876 0.085 Uiso calc R 1

loop_
_atom_site_aniso_label
_atom_site_aniso_U_11
_atom_site_aniso_U_22
_atom_site_aniso_U_33
_atom_site_aniso_U_12
_atom_site_aniso_U_13
_atom_site_aniso_U_23
O1 0.0603(14) 0.0724(17) 0.0439(14) 0.0184(13) 0.0069(11) -0.0087(12)
O2 0.0546(14) 0.0564(15) 0.0446(13) -0.0129(11) 0.0179(10) -0.0021(11)
O3 0.169(3) 0.109(3) 0.098(2) -0.024(2) 0.056(2) 0.016(2)
O4 0.0440(14) 0.0633(15) 0.0423(13) -0.0034(11) 0.0104(10) -0.0066(11)
C1 0.047(2) 0.075(3) 0.087(3) -0.0056(19) 0.022(2) 0.016(2)
C2 0.051(2) 0.065(2) 0.065(2) -0.0095(18) 0.0105(19) 0.0033(19)
C3 0.0375(19) 0.0430(19) 0.046(2) 0.0003(16) 0.0079(15) 0.0044(15)
C4 0.0433(19) 0.051(2) 0.0408(18) -0.0045(16) 0.0092(16) -0.0015(15)
C5 0.0447(19) 0.0412(19) 0.0384(18) -0.0008(15) 0.0126(15) -0.0020(15)
C6 0.0424(19) 0.052(2) 0.0367(18) -0.0068(16) 0.0118(14) -0.0067(16)
C7 0.0359(18) 0.057(2) 0.0369(19) -0.0053(16) 0.0092(14) -0.0067(16)
C8 0.045(2) 0.058(2) 0.047(2) 0.0101(18) 0.0127(16) -0.0044(18)
C9 0.079(3) 0.084(3) 0.046(2) 0.025(2) 0.0119(19) -0.006(2)
C10 0.070(3) 0.083(3) 0.056(2) 0.018(2) 0.0101(19) 0.002(2)
C11 0.0438(19) 0.052(2) 0.0430(19) -0.0079(16) 0.0148(16) -0.0118(16)
C12 0.0370(18) 0.052(2) 0.047(2) -0.0076(16) 0.0157(15) -0.0057(18)
C13 0.052(2) 0.056(2) 0.064(3) -0.0048(18) 0.0153(18) -0.0101(18)
C14 0.058(2) 0.060(2) 0.071(3) 0.0085(18) 0.015(2) 0.002(2)
C15 0.067(2) 0.071(3) 0.076(3) -0.011(2) 0.035(2) 0.001(2)
C16 0.104(3) 0.083(3) 0.069(3) -0.032(3) 0.030(3) 0.006(3)
C17 0.089(3) 0.062(3) 0.077(3) 0.000(2) 0.026(2) 0.005(2)
C18 0.077(3) 0.048(2) 0.076(3) -0.008(2) 0.028(2) -0.0103(19)
C19 0.056(2) 0.051(2) 0.061(2) -0.0135(18) 0.0159(17) -0.0084(18)
C20 0.057(2) 0.065(2) 0.085(3) -0.0202(19) 0.021(2) -0.007(2)
C21 0.040(2) 0.047(2) 0.051(2) 0.0018(16) 0.0159(16) 0.0054(16)
C22 0.062(3) 0.080(3) 0.053(2) 0.005(2) 0.0240(18) 0.0007(19)
C23 0.064(3) 0.083(3) 0.077(3) 0.006(2) 0.041(2) 0.017(2)

loop_
_atom_type_symbol
_atom_type_description
_atom_type_scat_dispersion_real
_atom_type_scat_dispersion_imag
_atom_type_scat_source
C C 0.0033 0.0016 'International Tables Vol C Tables 4.2.6.8 and 6.1.1.4'
H H 0.0000 0.0000 'International Tables Vol C Tables 4.2.6.8 and 6.1.1.4'
O O 0.0106 0.0060 'International Tables Vol C Tables 4.2.6.8 and 6.1.1.4'

loop_
_geom_angle_atom_site_label_1
_geom_angle_atom_site_label_2
_geom_angle_atom_site_label_3
_geom_angle
C8 O1 C7 105.5(2)
C6 O2 C15 108.7(2)
C5 O4 C21 105.7(2)
C2 C1 C23 121.8(3)
C2 C1 H1 119.1
C23 C1 H1 119.1
C1 C2 C3 118.6(3)
C1 C2 H2 120.7
C3 C2 H2 120.7
C21 C3 C2 117.8(3)
C21 C3 C4 106.6(3)
C2 C3 C4 135.6(3)
C5 C4 C3 106.4(3)
C5 C4 H4 126.8
C3 C4 H4 126.8
C4 C5 O4 111.8(3)
C4 C5 C6 134.3(3)
O4 C5 C6 113.8(2)
O2 C6 C5 107.4(2)
O2 C6 C7 107.4(2)
C5 C6 C7 109.5(2)
O2 C6 C19 104.2(2)
C5 C6 C19 114.8(3)
C7 C6 C19 112.9(2)
C11 C7 O1 111.5(3)
C11 C7 C6 133.9(3)
O1 C7 C6 114.6(3)
C9 C8 C12 124.5(3)
C9 C8 O1 125.4(3)
C12 C8 O1 110.1(3)
C10 C9 C8 116.4(3)
C10 C9 H9 121.8
C8 C9 H9 121.8
C9 C10 C14 121.3(3)
C9 C10 H10 119.4
C14 C10 H10 119.4
C7 C11 C12 107.2(3)
C7 C11 H11 126.4
C12 C11 H11 126.4
C8 C12 C13 118.1(3)
C8 C12 C11 105.8(3)
C13 C12 C11 136.1(3)
C14 C13 C12 118.2(3)
C14 C13 H13 120.9
C12 C13 H13 120.9
C10 C14 C13 121.6(3)
C10 C14 H14 119.2
C13 C14 H14 119.2
O2 C15 C16 107.6(3)
O2 C15 C20 105.3(3)
C16 C15 C20 106.9(3)
O2 C15 H15 112.2
C16 C15 H15 112.2
C20 C15 H15 112.2
O3 C16 C15 122.9(5)
O3 C16 C17 122.2(5)
C15 C16 C17 114.9(4)
C18 C17 C16 112.5(3)
C18 C17 H17A 109.1
C16 C17 H17A 109.1
C18 C17 H17B 109.1
C16 C17 H17B 109.1
H17A C17 H17B 107.8
C17 C18 C19 115.6(3)
C17 C18 H18A 108.4
C19 C18 H18A 108.4
C17 C18 H18B 108.4
C19 C18 H18B 108.4
H18A C18 H18B 107.5
C18 C19 C6 112.9(3)
C18 C19 C20 109.7(3)
C6 C19 C20 99.5(3)
C18 C19 H19 111.4
C6 C19 H19 111.4
C20 C19 H19 111.4
C15 C20 C19 98.2(3)
C15 C20 H20A 112.1
C19 C20 H20A 112.1
C15 C20 H20B 112.1
C19 C20 H20B 112.1
H20A C20 H20B 109.8
C22 C21 C3 124.7(3)
C22 C21 O4 125.7(3)
C3 C21 O4 109.6(3)
C23 C22 C21 116.1(3)
C23 C22 H22 122.0
C21 C22 H22 122.0
C22 C23 C1 121.1(3)
C22 C23 H23 119.5
C1 C23 H23 119.5

loop_
_geom_bond_atom_site_label_1
_geom_bond_atom_site_label_2
_geom_bond_distance
O1 C8 1.369(3)
O1 C7 1.370(3)
O2 C6 1.430(3)
O2 C15 1.438(4)
O3 C16 1.188(4)
O4 C5 1.363(3)
O4 C21 1.364(3)
C1 C2 1.352(4)
C1 C23 1.363(5)
C1 H1 0.93
C2 C3 1.375(4)
C2 H2 0.93
C3 C21 1.361(4)
C3 C4 1.412(4)
C4 C5 1.321(4)
C4 H4 0.93
C5 C6 1.476(4)
C6 C7 1.490(4)
C6 C19 1.520(4)
C7 C11 1.313(4)
C8 C9 1.359(4)
C8 C12 1.360(4)
C9 C10 1.352(4)
C9 H9 0.93
C10 C14 1.364(4)
C10 H10 0.93
C11 C12 1.421(4)
C11 H11 0.93
C12 C13 1.379(4)
C13 C14 1.366(4)
C13 H13 0.93
C14 H14 0.93
C15 C16 1.487(5)
C15 C20 1.519(4)
C15 H15 0.98
C16 C17 1.496(5)
C17 C18 1.494(4)
C17 H17A 0.97
C17 H17B 0.97
C18 C19 1.503(4)
C18 H18A 0.97
C18 H18B 0.97
C19 C20 1.530(4)
C19 H19 0.98
C20 H20A 0.97
C20 H20B 0.97
C21 C22 1.357(4)
C22 C23 1.356(5)
C22 H22 0.93
C23 H23 0.93
